data_7122202
loop_
_publ_author_name
'Li, Huaifeng'
'Gon\,calves, Th\'eo P'
'Zhao, Qianyi'
'Gong, Dirong'
'Lai, Zhiping'
'Wang, Zhixiang'
'Zheng, Junrong'
'Huang, Kuo-Wei'

_publ_section_title
;
 Diverse catalytic reactivity of a dearomatized PN<sup>3</sup>P*-nickel
 hydride pincer complex towards CO<sub>2</sub> reduction.
;
_journal_issue 81
_journal_name_full 'Chemical communications (Cambridge, England)'
_journal_page_first 11395
_journal_page_last 11398
_journal_paper_doi 10.1039/c8cc05948a
_journal_volume 54
_journal_year 2018
_chemical_formula_sum 'C22 H43 N3 Ni P2'
_chemical_formula_weight 470.24
_space_group_IT_number 33
_space_group_name_Hall 'P 2c -2n'
_space_group_name_H-M_alt 'P n a 21'
_symmetry_cell_setting orthorhombic
_symmetry_space_group_name_Hall 'P 2c -2n'
_symmetry_space_group_name_H-M 'P n a 21'
_atom_sites_solution_hydrogens geom
_atom_sites_solution_primary direct
_atom_sites_solution_secondary difmap
_audit_block_doi 10.5517/ccdc.csd.cc1nc4rx
_audit_creation_method SHELXL-97
_audit_update_record
;
2017-01-29 deposited with the CCDC.
2018-08-20 downloaded from the CCDC.
;
_cell_angle_alpha 90.00
_cell_angle_beta 90.00
_cell_angle_gamma 90.00
_cell_formula_units_Z 4
_cell_length_a 21.7707(14)
_cell_length_b 8.2148(5)
_cell_length_c 14.0657(9)
_cell_measurement_reflns_used 9394
_cell_measurement_temperature 100(2)
_cell_measurement_theta_max 72.23
_cell_measurement_theta_min 3.74
_cell_volume 2515.5(3)
_computing_structure_refinement 'SHELXL-97 (Sheldrick, 1997)'
_computing_structure_solution 'SHELXS-97 (Sheldrick, 1990)'
_diffrn_ambient_temperature 100(2)
_diffrn_measured_fraction_theta_full 0.992
_diffrn_measured_fraction_theta_max 0.992
_diffrn_measurement_device_type 'CCD area detector'
_diffrn_radiation_monochromator graphite
_diffrn_radiation_source 'fine-focus sealed tube'
_diffrn_radiation_type CuK\a
_diffrn_radiation_wavelength 1.54178
_diffrn_reflns_av_R_equivalents 0.0573
_diffrn_reflns_av_sigmaI/netI 0.0295
_diffrn_reflns_limit_h_max 25
_diffrn_reflns_limit_h_min -25
_diffrn_reflns_limit_k_max 9
_diffrn_reflns_limit_k_min -8
_diffrn_reflns_limit_l_max 16
_diffrn_reflns_limit_l_min -16
_diffrn_reflns_number 31183
_diffrn_reflns_theta_full 65.00
_diffrn_reflns_theta_max 65.00
_diffrn_reflns_theta_min 4.06
_exptl_absorpt_coefficient_mu 2.392
_exptl_crystal_density_diffrn 1.242
_exptl_crystal_density_method 'not measured'
_exptl_crystal_description block
_exptl_crystal_F_000 1016
_refine_diff_density_max 1.009
_refine_diff_density_min -0.503
_refine_diff_density_rms 0.100
_refine_ls_abs_structure_details 'Flack H D (1983), Acta Cryst. A39, 876-881'
_refine_ls_abs_structure_Flack 0.88(3)
_refine_ls_extinction_method none
_refine_ls_goodness_of_fit_ref 1.007
_refine_ls_hydrogen_treatment mixed
_refine_ls_matrix_type full
_refine_ls_number_parameters 271
_refine_ls_number_reflns 4211
_refine_ls_number_restraints 2
_refine_ls_restrained_S_all 1.007
_refine_ls_R_factor_all 0.0430
_refine_ls_R_factor_gt 0.0403
_refine_ls_shift/su_max 0.001
_refine_ls_shift/su_mean 0.000
_refine_ls_structure_factor_coef Fsqd
_refine_ls_weighting_details 'calc w=1/[\s^2^(Fo^2^)+(0.0344P)^2^+9.4343P] where P=(Fo^2^+2Fc^2^)/3'
_refine_ls_weighting_scheme calc
_refine_ls_wR_factor_gt 0.0962
_refine_ls_wR_factor_ref 0.1106
_reflns_number_gt 4183
_reflns_number_total 4211
_reflns_threshold_expression >2sigma(I)
_cod_data_source_file c8cc05948a2.cif
_cod_data_source_block abcdefg
_cod_depositor_comments
;
The following automatic conversions were performed:

'_symmetry_cell_setting' value 'Orthorhombic' changed to
'orthorhombic' according to
/home/data/users/saulius/crontab/automatic-downloads/rss-feeds/RSC/lib/dictionaries/cif_core.dic
dictionary named 'cif_core.dic' version 2.4.2 from 2011-04-26.

Automatic conversion script
Id: cif_fix_values 4973 2017-02-22 13:04:09Z antanas 

 Adding full bibliography for 7122200--7122202.cif.
;
_cod_original_sg_symbol_H-M Pna21
_cod_database_code 7122202

loop_
_symmetry_equiv_pos_as_xyz
'x, y, z'
'-x, -y, z+1/2'
'-x+1/2, y+1/2, z+1/2'
'x+1/2, -y+1/2, z'

loop_
_atom_site_label
_atom_site_type_symbol
_atom_site_fract_x
_atom_site_fract_y
_atom_site_fract_z
_atom_site_U_iso_or_equiv
_atom_site_adp_type
_atom_site_occupancy
_atom_site_symmetry_multiplicity
_atom_site_calc_flag
_atom_site_refinement_flags
Ni1 Ni 0.33219(3) 0.62340(8) 0.43572(5) 0.01466(17) Uani 1 1 d D
P1 P 0.24631(4) 0.71255(12) 0.38149(7) 0.0154(2) Uani 1 1 d .
P2 P 0.42439(4) 0.54850(12) 0.46925(7) 0.0131(2) Uani 1 1 d .
N1 N 0.27221(16) 0.8097(5) 0.2816(3) 0.0246(9) Uani 1 1 d .
N2 N 0.36997(15) 0.7318(4) 0.3319(2) 0.0161(7) Uani 1 1 d .
N3 N 0.46720(14) 0.6398(4) 0.3858(2) 0.0190(7) Uani 1 1 d .
C1 C 0.33590(19) 0.8145(5) 0.2673(3) 0.0181(8) Uani 1 1 d .
C2 C 0.3625(2) 0.8991(5) 0.1922(3) 0.0211(9) Uani 1 1 d .
H22 H 0.3381 0.9572 0.1476 0.025 Uiso 1 1 calc R
C3 C 0.4261(2) 0.8951(5) 0.1849(3) 0.0206(9) Uani 1 1 d .
H23 H 0.4454 0.9515 0.1339 0.025 Uiso 1 1 calc R
C4 C 0.46190(19) 0.8133(5) 0.2484(3) 0.0181(8) Uani 1 1 d .
H24 H 0.5054 0.8154 0.2423 0.022 Uiso 1 1 calc R
C5 C 0.43396(18) 0.7245(5) 0.3238(3) 0.0147(8) Uani 1 1 d .
C6 C 0.2335(2) 0.8928(7) 0.2113(3) 0.0302(11) Uani 1 1 d .
H26A H 0.2416 1.0101 0.2136 0.045 Uiso 1 1 calc R
H26B H 0.1902 0.8725 0.2258 0.045 Uiso 1 1 calc R
H26C H 0.2430 0.8514 0.1477 0.045 Uiso 1 1 calc R
C7 C 0.19030(19) 0.5522(5) 0.3399(3) 0.0196(9) Uani 1 1 d .
C8 C 0.2222(3) 0.4644(10) 0.2615(6) 0.072(3) Uani 1 1 d .
H34A H 0.1971 0.3716 0.2412 0.109 Uiso 1 1 calc R
H34B H 0.2621 0.4252 0.2841 0.109 Uiso 1 1 calc R
H34C H 0.2283 0.5385 0.2078 0.109 Uiso 1 1 calc R
C9 C 0.1265(3) 0.6099(8) 0.3086(7) 0.079(3) Uani 1 1 d .
H33A H 0.1304 0.6799 0.2525 0.118 Uiso 1 1 calc R
H33B H 0.1072 0.6713 0.3604 0.118 Uiso 1 1 calc R
H33C H 0.1010 0.5153 0.2929 0.118 Uiso 1 1 calc R
C10 C 0.1811(3) 0.4348(8) 0.4212(5) 0.062(2) Uani 1 1 d .
H31A H 0.1580 0.3399 0.3988 0.093 Uiso 1 1 calc R
H31B H 0.1582 0.4888 0.4722 0.093 Uiso 1 1 calc R
H31C H 0.2212 0.3995 0.4453 0.093 Uiso 1 1 calc R
C11 C 0.20996(17) 0.8736(5) 0.4569(3) 0.0210(9) Uani 1 1 d .
C12 C 0.2624(2) 0.9918(6) 0.4796(5) 0.0436(14) Uani 1 1 d .
H28A H 0.2777 1.0400 0.4204 0.065 Uiso 1 1 calc R
H28B H 0.2957 0.9329 0.5113 0.065 Uiso 1 1 calc R
H28C H 0.2472 1.0782 0.5215 0.065 Uiso 1 1 calc R
C13 C 0.1563(2) 0.9699(7) 0.4119(3) 0.0331(12) Uani 1 1 d .
H30A H 0.1388 1.0442 0.4592 0.050 Uiso 1 1 calc R
H30B H 0.1246 0.8939 0.3903 0.050 Uiso 1 1 calc R
H30C H 0.1716 1.0328 0.3576 0.050 Uiso 1 1 calc R
C14 C 0.1876(2) 0.7962(6) 0.5499(3) 0.0310(11) Uani 1 1 d .
H29A H 0.2216 0.7384 0.5804 0.046 Uiso 1 1 calc R
H29B H 0.1543 0.7193 0.5361 0.046 Uiso 1 1 calc R
H29C H 0.1724 0.8815 0.5926 0.046 Uiso 1 1 calc R
C15 C 0.43672(18) 0.3279(5) 0.4502(3) 0.0209(9) Uani 1 1 d .
C16 C 0.5048(2) 0.2816(5) 0.4381(4) 0.0351(11) Uani 1 1 d .
H40A H 0.5079 0.1672 0.4188 0.053 Uiso 1 1 calc R
H40B H 0.5264 0.2972 0.4985 0.053 Uiso 1 1 calc R
H40C H 0.5235 0.3508 0.3892 0.053 Uiso 1 1 calc R
C17 C 0.4016(3) 0.2875(7) 0.3581(3) 0.0390(13) Uani 1 1 d .
H42A H 0.4065 0.1717 0.3433 0.059 Uiso 1 1 calc R
H42B H 0.4180 0.3529 0.3056 0.059 Uiso 1 1 calc R
H42C H 0.3579 0.3124 0.3666 0.059 Uiso 1 1 calc R
C18 C 0.4079(2) 0.2301(5) 0.5315(3) 0.0280(11) Uani 1 1 d .
H39A H 0.3653 0.2653 0.5409 0.042 Uiso 1 1 calc R
H39B H 0.4313 0.2484 0.5900 0.042 Uiso 1 1 calc R
H39C H 0.4086 0.1140 0.5155 0.042 Uiso 1 1 calc R
C19 C 0.45631(17) 0.6255(5) 0.5830(3) 0.0150(8) Uani 1 1 d .
C20 C 0.4463(2) 0.8122(5) 0.5779(4) 0.0275(10) Uani 1 1 d .
H37A H 0.4627 0.8632 0.6356 0.041 Uiso 1 1 calc R
H37B H 0.4023 0.8355 0.5728 0.041 Uiso 1 1 calc R
H37C H 0.4677 0.8560 0.5222 0.041 Uiso 1 1 calc R
C21 C 0.5248(2) 0.5925(7) 0.5942(3) 0.0307(11) Uani 1 1 d .
H38A H 0.5411 0.6586 0.6465 0.046 Uiso 1 1 calc R
H38B H 0.5461 0.6208 0.5351 0.046 Uiso 1 1 calc R
H38C H 0.5312 0.4769 0.6083 0.046 Uiso 1 1 calc R
C22 C 0.4210(2) 0.5638(6) 0.6708(3) 0.0294(11) Uani 1 1 d .
H36A H 0.4272 0.4461 0.6774 0.044 Uiso 1 1 calc R
H36B H 0.3772 0.5868 0.6630 0.044 Uiso 1 1 calc R
H36C H 0.4363 0.6192 0.7278 0.044 Uiso 1 1 calc R
H1 H 0.305(3) 0.538(7) 0.518(3) 0.051(18) Uiso 1 1 d D

loop_
_atom_site_aniso_label
_atom_site_aniso_U_11
_atom_site_aniso_U_22
_atom_site_aniso_U_33
_atom_site_aniso_U_23
_atom_site_aniso_U_13
_atom_site_aniso_U_12
Ni1 0.0068(3) 0.0222(3) 0.0150(3) 0.0110(3) 0.0008(3) 0.0000(3)
P1 0.0083(4) 0.0204(5) 0.0174(5) 0.0094(4) -0.0013(4) 0.0007(4)
P2 0.0078(4) 0.0187(5) 0.0128(4) 0.0067(4) 0.0010(4) 0.0003(4)
N1 0.0112(17) 0.038(2) 0.0241(19) 0.0198(17) -0.0007(15) 0.0033(16)
N2 0.0096(16) 0.0270(19) 0.0118(16) 0.0070(14) 0.0008(13) 0.0043(14)
N3 0.0093(15) 0.0296(19) 0.0180(17) 0.0094(16) 0.0044(14) 0.0012(14)
C1 0.015(2) 0.021(2) 0.018(2) 0.0040(18) -0.0012(16) 0.0018(17)
C2 0.022(2) 0.023(2) 0.019(2) 0.0093(18) 0.0003(18) -0.0008(17)
C3 0.027(2) 0.021(2) 0.0140(19) 0.0066(17) 0.0058(17) -0.0022(18)
C4 0.018(2) 0.0172(19) 0.019(2) 0.0008(18) 0.0052(17) -0.0004(17)
C5 0.0114(18) 0.017(2) 0.0159(19) 0.0018(16) 0.0012(16) -0.0008(16)
C6 0.020(2) 0.044(3) 0.027(2) 0.017(2) -0.0036(19) 0.005(2)
C7 0.016(2) 0.013(2) 0.030(2) 0.0034(18) -0.0062(17) -0.0033(16)
C8 0.052(4) 0.091(6) 0.074(5) -0.054(5) 0.027(4) -0.031(4)
C9 0.048(4) 0.041(4) 0.147(8) 0.013(4) -0.062(5) -0.016(3)
C10 0.089(5) 0.045(3) 0.052(4) 0.019(3) -0.021(4) -0.046(3)
C11 0.0135(18) 0.022(2) 0.027(3) 0.0045(19) -0.0025(17) 0.0038(17)
C12 0.021(2) 0.023(2) 0.086(4) -0.014(3) 0.005(3) 0.000(2)
C13 0.021(2) 0.047(3) 0.032(3) 0.009(2) 0.0011(19) 0.018(2)
C14 0.050(3) 0.017(2) 0.026(2) 0.0043(19) 0.003(2) 0.007(2)
C15 0.0173(19) 0.024(2) 0.022(2) 0.0032(18) 0.0006(17) -0.0010(16)
C16 0.028(2) 0.023(2) 0.054(3) 0.001(3) 0.007(3) 0.0142(19)
C17 0.052(3) 0.038(3) 0.027(3) -0.011(2) -0.003(2) -0.001(3)
C18 0.037(3) 0.008(2) 0.040(3) 0.0097(19) 0.005(2) -0.0019(18)
C19 0.0111(19) 0.017(2) 0.017(2) 0.0073(16) -0.0012(16) -0.0024(15)
C20 0.032(2) 0.015(2) 0.035(3) -0.002(2) -0.001(2) -0.0066(19)
C21 0.021(2) 0.041(3) 0.030(3) 0.003(2) -0.010(2) 0.004(2)
C22 0.034(3) 0.035(3) 0.019(2) 0.0062(19) 0.0047(19) -0.009(2)

loop_
_atom_type_symbol
_atom_type_description
_atom_type_scat_dispersion_real
_atom_type_scat_dispersion_imag
_atom_type_scat_source
C C 0.0181 0.0091 'International Tables Vol C Tables 4.2.6.8 and 6.1.1.4'
H H 0.0000 0.0000 'International Tables Vol C Tables 4.2.6.8 and 6.1.1.4'
N N 0.0311 0.0180 'International Tables Vol C Tables 4.2.6.8 and 6.1.1.4'
Ni Ni -3.0029 0.5091 'International Tables Vol C Tables 4.2.6.8 and 6.1.1.4'
P P 0.2955 0.4335 'International Tables Vol C Tables 4.2.6.8 and 6.1.1.4'

loop_
_geom_angle_atom_site_label_1
_geom_angle_atom_site_label_2
_geom_angle_atom_site_label_3
_geom_angle
H1 Ni1 N2 178(2)
H1 Ni1 P1 95(2)
N2 Ni1 P1 86.80(10)
H1 Ni1 P2 94(2)
N2 Ni1 P2 84.17(10)
P1 Ni1 P2 170.86(5)
H1 Ni1 H1 0(5)
N2 Ni1 H1 178(2)
P1 Ni1 H1 95(2)
P2 Ni1 H1 94(2)
N1 P1 C11 106.0(2)
N1 P1 C7 106.5(2)
C11 P1 C7 113.33(19)
N1 P1 Ni1 99.42(12)
C11 P1 Ni1 114.07(13)
C7 P1 Ni1 115.75(14)
N3 P2 C15 104.83(18)
N3 P2 C19 104.07(18)
C15 P2 C19 113.85(18)
N3 P2 Ni1 103.73(12)
C15 P2 Ni1 112.54(13)
C19 P2 Ni1 116.16(13)
C1 N1 C6 117.2(3)
C1 N1 P1 117.2(3)
C6 N1 P1 125.5(3)
C1 N2 C5 120.8(3)
C1 N2 Ni1 120.9(3)
C5 N2 Ni1 118.3(3)
C5 N3 P2 113.0(3)
N2 C1 C2 122.1(4)
N2 C1 N1 115.5(4)
C2 C1 N1 122.4(4)
C3 C2 C1 117.4(4)
C3 C2 H22 121.3
C1 C2 H22 121.3
C4 C3 C2 122.2(4)
C4 C3 H23 118.9
C2 C3 H23 118.9
C3 C4 C5 119.8(4)
C3 C4 H24 120.1
C5 C4 H24 120.1
N3 C5 N2 120.7(4)
N3 C5 C4 121.6(4)
N2 C5 C4 117.7(4)
N1 C6 H26A 109.5
N1 C6 H26B 109.5
H26A C6 H26B 109.5
N1 C6 H26C 109.5
H26A C6 H26C 109.5
H26B C6 H26C 109.5
C8 C7 C10 108.3(5)
C8 C7 C9 111.1(6)
C10 C7 C9 107.1(5)
C8 C7 P1 105.5(3)
C10 C7 P1 107.2(3)
C9 C7 P1 117.3(3)
C7 C8 H34A 109.5
C7 C8 H34B 109.5
H34A C8 H34B 109.5
C7 C8 H34C 109.5
H34A C8 H34C 109.5
H34B C8 H34C 109.5
C7 C9 H33A 109.5
C7 C9 H33B 109.5
H33A C9 H33B 109.5
C7 C9 H33C 109.5
H33A C9 H33C 109.5
H33B C9 H33C 109.5
C7 C10 H31A 109.5
C7 C10 H31B 109.5
H31A C10 H31B 109.5
C7 C10 H31C 109.5
H31A C10 H31C 109.5
H31B C10 H31C 109.5
C12 C11 C14 108.8(4)
C12 C11 C13 108.9(4)
C14 C11 C13 108.7(3)
C12 C11 P1 104.6(3)
C14 C11 P1 109.0(3)
C13 C11 P1 116.7(3)
C11 C12 H28A 109.5
C11 C12 H28B 109.5
H28A C12 H28B 109.5
C11 C12 H28C 109.5
H28A C12 H28C 109.5
H28B C12 H28C 109.5
C11 C13 H30A 109.5
C11 C13 H30B 109.5
H30A C13 H30B 109.5
C11 C13 H30C 109.5
H30A C13 H30C 109.5
H30B C13 H30C 109.5
C11 C14 H29A 109.5
C11 C14 H29B 109.5
H29A C14 H29B 109.5
C11 C14 H29C 109.5
H29A C14 H29C 109.5
H29B C14 H29C 109.5
C18 C15 C16 110.3(4)
C18 C15 C17 108.1(4)
C16 C15 C17 109.4(4)
C18 C15 P2 110.2(3)
C16 C15 P2 113.4(3)
C17 C15 P2 105.1(3)
C15 C16 H40A 109.5
C15 C16 H40B 109.5
H40A C16 H40B 109.5
C15 C16 H40C 109.5
H40A C16 H40C 109.5
H40B C16 H40C 109.5
C15 C17 H42A 109.5
C15 C17 H42B 109.5
H42A C17 H42B 109.5
C15 C17 H42C 109.5
H42A C17 H42C 109.5
H42B C17 H42C 109.5
C15 C18 H39A 109.5
C15 C18 H39B 109.5
H39A C18 H39B 109.5
C15 C18 H39C 109.5
H39A C18 H39C 109.5
H39B C18 H39C 109.5
C21 C19 C22 110.3(4)
C21 C19 C20 108.5(4)
C22 C19 C20 107.0(4)
C21 C19 P2 113.3(3)
C22 C19 P2 113.1(3)
C20 C19 P2 104.2(3)
C19 C20 H37A 109.5
C19 C20 H37B 109.5
H37A C20 H37B 109.5
C19 C20 H37C 109.5
H37A C20 H37C 109.5
H37B C20 H37C 109.5
C19 C21 H38A 109.5
C19 C21 H38B 109.5
H38A C21 H38B 109.5
C19 C21 H38C 109.5
H38A C21 H38C 109.5
H38B C21 H38C 109.5
C19 C22 H36A 109.5
C19 C22 H36B 109.5
H36A C22 H36B 109.5
C19 C22 H36C 109.5
H36A C22 H36C 109.5
H36B C22 H36C 109.5

loop_
_geom_bond_atom_site_label_1
_geom_bond_atom_site_label_2
_geom_bond_distance
Ni1 H1 1.48(2)
Ni1 N2 1.898(3)
Ni1 P1 2.1481(11)
Ni1 P2 2.1518(11)
Ni1 H1 1.48(2)
P1 N1 1.711(4)
P1 C11 1.871(4)
P1 C7 1.888(4)
P2 N3 1.676(3)
P2 C15 1.851(4)
P2 C19 1.856(4)
N1 C1 1.402(5)
N1 C6 1.467(5)
N2 C1 1.356(5)
N2 C5 1.399(5)
N3 C5 1.330(5)
C1 C2 1.391(6)
C2 C3 1.390(6)
C2 H22 0.9500
C3 C4 1.362(6)
C3 H23 0.9500
C4 C5 1.424(6)
C4 H24 0.9500
C6 H26A 0.9800
C6 H26B 0.9800
C6 H26C 0.9800
C7 C8 1.489(7)
C7 C10 1.510(7)
C7 C9 1.533(7)
C8 H34A 0.9800
C8 H34B 0.9800
C8 H34C 0.9800
C9 H33A 0.9800
C9 H33B 0.9800
C9 H33C 0.9800
C10 H31A 0.9800
C10 H31B 0.9800
C10 H31C 0.9800
C11 C12 1.532(6)
C11 C14 1.534(6)
C11 C13 1.546(6)
C12 H28A 0.9800
C12 H28B 0.9800
C12 H28C 0.9800
C13 H30A 0.9800
C13 H30B 0.9800
C13 H30C 0.9800
C14 H29A 0.9800
C14 H29B 0.9800
C14 H29C 0.9800
C15 C18 1.532(6)
C15 C16 1.540(5)
C15 C17 1.541(6)
C16 H40A 0.9800
C16 H40B 0.9800
C16 H40C 0.9800
C17 H42A 0.9800
C17 H42B 0.9800
C17 H42C 0.9800
C18 H39A 0.9800
C18 H39B 0.9800
C18 H39C 0.9800
C19 C21 1.523(6)
C19 C22 1.540(6)
C19 C20 1.551(6)
C20 H37A 0.9800
C20 H37B 0.9800
C20 H37C 0.9800
C21 H38A 0.9800
C21 H38B 0.9800
C21 H38C 0.9800
C22 H36A 0.9800
C22 H36B 0.9800
C22 H36C 0.9800

loop_
_geom_torsion_atom_site_label_1
_geom_torsion_atom_site_label_2
_geom_torsion_atom_site_label_3
_geom_torsion_atom_site_label_4
_geom_torsion
H1 Ni1 P1 N1 -178(2)
N2 Ni1 P1 N1 2.38(19)
P2 Ni1 P1 N1 -6.5(4)
H1 Ni1 P1 C11 70(2)
N2 Ni1 P1 C11 -109.92(18)
P2 Ni1 P1 C11 -118.8(4)
H1 Ni1 P1 C7 -65(2)
N2 Ni1 P1 C7 115.91(19)
P2 Ni1 P1 C7 107.1(4)
H1 Ni1 P2 N3 -177(2)
N2 Ni1 P2 N3 2.11(18)
P1 Ni1 P2 N3 11.0(4)
H1 Ni1 P2 C15 70(2)
N2 Ni1 P2 C15 -110.63(19)
P1 Ni1 P2 C15 -101.8(4)
H1 Ni1 P2 C19 -64(2)
N2 Ni1 P2 C19 115.62(18)
P1 Ni1 P2 C19 124.5(4)
C11 P1 N1 C1 114.5(4)
C7 P1 N1 C1 -124.6(4)
Ni1 P1 N1 C1 -4.0(4)
C11 P1 N1 C6 -63.5(4)
C7 P1 N1 C6 57.5(5)
Ni1 P1 N1 C6 178.0(4)
H1 Ni1 N2 C1 -169(67)
P1 Ni1 N2 C1 -0.8(3)
P2 Ni1 N2 C1 177.7(3)
H1 Ni1 N2 C5 11(67)
P1 Ni1 N2 C5 179.1(3)
P2 Ni1 N2 C5 -2.3(3)
C15 P2 N3 C5 116.4(3)
C19 P2 N3 C5 -123.8(3)
Ni1 P2 N3 C5 -1.8(3)
C5 N2 C1 C2 -1.9(7)
Ni1 N2 C1 C2 178.0(3)
C5 N2 C1 N1 178.5(4)
Ni1 N2 C1 N1 -1.6(5)
C6 N1 C1 N2 -177.9(4)
P1 N1 C1 N2 4.0(6)
C6 N1 C1 C2 2.5(7)
P1 N1 C1 C2 -175.6(4)
N2 C1 C2 C3 0.5(7)
N1 C1 C2 C3 -179.9(4)
C1 C2 C3 C4 -0.4(7)
C2 C3 C4 C5 1.7(7)
P2 N3 C5 N2 0.3(5)
P2 N3 C5 C4 178.9(3)
C1 N2 C5 N3 -178.2(4)
Ni1 N2 C5 N3 1.9(5)
C1 N2 C5 C4 3.1(6)
Ni1 N2 C5 C4 -176.8(3)
C3 C4 C5 N3 178.4(4)
C3 C4 C5 N2 -2.9(6)
N1 P1 C7 C8 48.6(5)
C11 P1 C7 C8 164.7(5)
Ni1 P1 C7 C8 -60.8(5)
N1 P1 C7 C10 163.9(4)
C11 P1 C7 C10 -80.1(4)
Ni1 P1 C7 C10 54.5(4)
N1 P1 C7 C9 -75.7(5)
C11 P1 C7 C9 40.4(6)
Ni1 P1 C7 C9 174.9(5)
N1 P1 C11 C12 -61.8(4)
C7 P1 C11 C12 -178.2(3)
Ni1 P1 C11 C12 46.5(4)
N1 P1 C11 C14 -178.0(3)
C7 P1 C11 C14 65.6(3)
Ni1 P1 C11 C14 -69.7(3)
N1 P1 C11 C13 58.4(4)
C7 P1 C11 C13 -58.0(4)
Ni1 P1 C11 C13 166.7(3)
N3 P2 C15 C18 171.3(3)
C19 P2 C15 C18 58.3(3)
Ni1 P2 C15 C18 -76.6(3)
N3 P2 C15 C16 47.1(4)
C19 P2 C15 C16 -66.0(4)
Ni1 P2 C15 C16 159.2(3)
N3 P2 C15 C17 -72.3(3)
C19 P2 C15 C17 174.6(3)
Ni1 P2 C15 C17 39.7(3)
N3 P2 C19 C21 -56.8(3)
C15 P2 C19 C21 56.8(4)
Ni1 P2 C19 C21 -170.1(3)
N3 P2 C19 C22 176.8(3)
C15 P2 C19 C22 -69.7(4)
Ni1 P2 C19 C22 63.5(3)
N3 P2 C19 C20 61.0(3)
C15 P2 C19 C20 174.5(3)
Ni1 P2 C19 C20 -52.3(3)
